data_2204697
loop_
_publ_author_name
'Dai-Xi Li'
'Duan-Jun Xu'
'Yuan-Zhi Xu'

_publ_section_title
;
 Aquapentakis(1<i>H</i>-imidazole-\k<i>N</i>^3^)cobalt(II)
 dibromosuccinate
;
_journal_issue 12
_journal_name_full 'Acta Crystallographica Section E'
_journal_page_first m1892
_journal_page_last m1894
_journal_paper_doi 10.1107/S1600536804029381
_journal_volume 60
_journal_year 2004
_chemical_formula_iupac '[Co (C3 H4 N2)5 (H2 O)] (C4 H2 Br2 O4)'
_chemical_formula_moiety 'C15 H22 Co N10 O 2+, C4 H2 Br2 O4 2-'
_chemical_formula_sum 'C19 H24 Br2 Co N10 O5'
_chemical_formula_weight 691.23
_chemical_name_systematic
;
Aquapentakis(1H-imidazole-\kN^3^)cobalt(II) dibromosuccinate
;
_space_group_IT_number 15
_symmetry_cell_setting monoclinic
_symmetry_space_group_name_Hall '-C 2yc'
_symmetry_space_group_name_H-M 'C 1 2/c 1'
_atom_sites_solution_hydrogens geom
_atom_sites_solution_primary direct
_atom_sites_solution_secondary difmap
_audit_creation_method SHELXL-97
_cell_angle_alpha 90.00
_cell_angle_beta 109.468(9)
_cell_angle_gamma 90.00
_cell_formula_units_Z 4
_cell_length_a 15.713(3)
_cell_length_b 12.798(2)
_cell_length_c 13.806(3)
_cell_measurement_reflns_used 2322
_cell_measurement_temperature 295(2)
_cell_measurement_theta_max 25.0
_cell_measurement_theta_min 2.5
_cell_volume 2617.6(9)
_computing_cell_refinement PROCESS-AUTO
_computing_data_collection 'PROCESS-AUTO (Rigaku, 1998)'
_computing_data_reduction 'CrystalStructure (Rigaku/MSC, 2002)'
_computing_molecular_graphics 'ORTEP-3 for Windows (Farrugia, 1997)'
_computing_publication_material 'WinGX (Farrugia, 1999)'
_computing_structure_refinement 'SHELXL97 (Sheldrick, 1997)'
_computing_structure_solution 'SIR92 (Altomare et al., 1993)'
_diffrn_ambient_temperature 295(2)
_diffrn_detector_area_resol_mean 10.00
_diffrn_measured_fraction_theta_full 1.00
_diffrn_measured_fraction_theta_max 1.00
_diffrn_measurement_device_type 'Rigaku R-AXIS RAPID'
_diffrn_measurement_method \w
_diffrn_radiation_monochromator graphite
_diffrn_radiation_source 'fine-focus sealed tube'
_diffrn_radiation_type MoK\a
_diffrn_radiation_wavelength 0.71073
_diffrn_reflns_av_R_equivalents 0.017
_diffrn_reflns_av_sigmaI/netI 0.026
_diffrn_reflns_limit_h_max 19
_diffrn_reflns_limit_h_min -19
_diffrn_reflns_limit_k_max 15
_diffrn_reflns_limit_k_min -15
_diffrn_reflns_limit_l_max 16
_diffrn_reflns_limit_l_min -16
_diffrn_reflns_number 4637
_diffrn_reflns_theta_full 25.7
_diffrn_reflns_theta_max 25.7
_diffrn_reflns_theta_min 2.1
_diffrn_standards_decay_% 0
_diffrn_standards_interval_count 0
_diffrn_standards_interval_time 0
_diffrn_standards_number 0
_exptl_absorpt_coefficient_mu 3.760
_exptl_absorpt_correction_T_max 0.450
_exptl_absorpt_correction_T_min 0.274
_exptl_absorpt_correction_type multi-scan
_exptl_absorpt_process_details '(ABSCOR; Higashi, 1995)'
_exptl_crystal_colour pink
_exptl_crystal_density_diffrn 1.754
_exptl_crystal_density_method 'not measured'
_exptl_crystal_description prism
_exptl_crystal_F_000 1380
_exptl_crystal_size_max 0.35
_exptl_crystal_size_mid 0.22
_exptl_crystal_size_min 0.21
_refine_diff_density_max 0.68
_refine_diff_density_min -0.62
_refine_ls_extinction_method none
_refine_ls_goodness_of_fit_ref 1.049
_refine_ls_hydrogen_treatment constr
_refine_ls_matrix_type full
_refine_ls_number_parameters 189
_refine_ls_number_reflns 2500
_refine_ls_number_restraints 1
_refine_ls_restrained_S_all 1.048
_refine_ls_R_factor_all 0.055
_refine_ls_R_factor_gt 0.037
_refine_ls_shift/su_max 0.002
_refine_ls_shift/su_mean 0.000
_refine_ls_structure_factor_coef Fsqd
_refine_ls_weighting_details 'calc w = 1/[\s^2^(Fo^2^)+(0.0437P)^2^+2.2996P] where P = (Fo^2^+2Fc^2^)/3'
_refine_ls_weighting_scheme calc
_refine_ls_wR_factor_gt 0.084
_refine_ls_wR_factor_ref 0.089
_reflns_number_gt 1880
_reflns_number_total 2500
_reflns_threshold_expression I>2\s(I)
_cod_data_source_file hb6124.cif
_cod_data_source_block I
_cod_depositor_comments
;
The following automatic conversions were performed:
'_symmetry_cell_setting' value 'Monoclinic' changed to 'monoclinic'
according to '/home/saulius/struct/CIF-dictionaries/cif_core.dic'
dictionary named 'cif_core.dic' version 2.4.1 from 2010-06-29.

Automatic conversion script
Id: cif_fix_enum 1527 2010-12-29 10:47:43Z saulius 

The following automatic conversions were performed:

'_symmetry_cell_setting' value 'Monoclinic' changed to 'monoclinic'
according to /home/saulius/struct/CIF-dictionaries/cif_core.dic
dictionary named 'cif_core.dic' version 2.4.1 from 2010-06-29.

Automatic conversion script
Id: cif_fix_values 1715 2011-07-08 13:25:40Z adriana 
;
_cod_original_sg_symbol_H-M 'C 2/c'
_cod_database_code 2204697
_cod_database_fobs_code 2204697

loop_
_symmetry_equiv_pos_as_xyz
'x, y, z'
'-x, y, -z+1/2'
'x+1/2, y+1/2, z'
'-x+1/2, y+1/2, -z+1/2'
'-x, -y, -z'
'x, -y, z-1/2'
'-x+1/2, -y+1/2, -z'
'x+1/2, -y+1/2, z-1/2'

loop_
_atom_site_label
_atom_site_fract_x
_atom_site_fract_y
_atom_site_fract_z
_atom_site_U_iso_or_equiv
_atom_site_adp_type
_atom_site_calc_flag
_atom_site_refinement_flags
_atom_site_occupancy
_atom_site_disorder_assembly
_atom_site_disorder_group
_atom_site_type_symbol
Br -0.09907(3) 0.55274(3) 0.84298(3) 0.06742(17) Uani d . 1 . . Br
O2A 0.1093(18) 0.4493(16) 0.894(2) 0.059(4) Uani d P 0.53 A 1 O
O3A 0.1155(6) 0.6197(6) 0.9218(6) 0.083(2) Uani d P 0.53 A 1 O
O2B 0.1022(19) 0.4227(16) 0.908(2) 0.048(3) Uani d P 0.47 A 2 O
O3B 0.1567(5) 0.5808(6) 0.9608(7) 0.072(2) Uani d P 0.47 A 2 O
C11 0.0899(3) 0.5220(4) 0.9319(3) 0.0650(11) Uani d . 1 . . C
C12 0.0086(3) 0.5375(4) 0.9673(3) 0.0793(13) Uani d . 1 . . C
H12 0.0172 0.6045 1.0038 0.095 Uiso calc R 1 . . H
Co 0.5000 0.64071(4) 0.7500 0.04043(17) Uani d S 1 . . Co
O1 0.5000 0.8092(2) 0.7500 0.0552(8) Uani d S 1 . . O
N1 0.40605(17) 0.64641(19) 0.5974(2) 0.0452(6) Uani d . 1 . . N
N2 0.27875(19) 0.6367(2) 0.4669(2) 0.0579(8) Uani d . 1 . . N
H2A 0.2231 0.6239 0.4324 0.069 Uiso calc R 1 . . H
N3 0.38859(17) 0.6518(2) 0.8086(2) 0.0488(7) Uani d . 1 . . N
N4 0.2825(2) 0.6206(3) 0.8751(3) 0.0711(9) Uani d . 1 . . N
H4A 0.2474 0.5866 0.9000 0.085 Uiso calc R 1 . . H
N5 0.5000 0.4696(3) 0.7500 0.0515(10) Uani d S 1 . . N
N6 0.5287(2) 0.3046(2) 0.8007(3) 0.0675(10) Uani d P 0.50 . . N
C1 0.3415(3) 0.6780(3) 0.4294(3) 0.0595(9) Uani d . 1 . . C
H1 0.3325 0.6986 0.3621 0.071 Uiso calc R 1 . . H
C2 0.4192(2) 0.6830(3) 0.5095(3) 0.0515(8) Uani d . 1 . . C
H2 0.4738 0.7076 0.5059 0.062 Uiso calc R 1 . . H
C3 0.3194(2) 0.6202(3) 0.5660(3) 0.0532(9) Uani d . 1 . . C
H3 0.2904 0.5932 0.6092 0.064 Uiso calc R 1 . . H
C4 0.3488(2) 0.7437(3) 0.8220(3) 0.0637(10) Uani d . 1 . . C
H4 0.3643 0.8098 0.8052 0.076 Uiso calc R 1 . . H
C5 0.2839(3) 0.7238(4) 0.8630(3) 0.0734(12) Uani d . 1 . . C
H5 0.2471 0.7725 0.8797 0.088 Uiso calc R 1 . . H
C6 0.3463(3) 0.5792(3) 0.8411(3) 0.0676(11) Uani d . 1 . . C
H6 0.3585 0.5081 0.8409 0.081 Uiso calc R 1 . . H
C7 0.5441(3) 0.4053(3) 0.8277(3) 0.0623(10) Uani d . 1 . . C
C8 0.5287(2) 0.3046(2) 0.8007(3) 0.0675(10) Uani d P 0.50 . . C
H1A 0.5253 0.8521 0.7975 0.080 Uiso d . 1 . . H
H6A 0.5480 0.2498 0.8359 0.080 Uiso d P 0.50 . . H
H7 0.5818 0.4270 0.8917 0.080 Uiso d . 1 . . H
H8 0.5492 0.2453 0.8386 0.080 Uiso d P 0.50 . . H

loop_
_atom_site_aniso_label
_atom_site_aniso_U_11
_atom_site_aniso_U_22
_atom_site_aniso_U_33
_atom_site_aniso_U_12
_atom_site_aniso_U_13
_atom_site_aniso_U_23
Br 0.0747(3) 0.0687(3) 0.0574(3) 0.01053(19) 0.0200(2) -0.00197(19)
O2A 0.061(9) 0.054(9) 0.056(8) 0.016(6) 0.009(5) 0.005(6)
O3A 0.106(6) 0.062(5) 0.076(5) -0.024(4) 0.025(4) -0.002(3)
O2B 0.049(4) 0.050(9) 0.049(7) -0.004(6) 0.023(5) 0.001(6)
O3B 0.079(5) 0.065(5) 0.100(7) -0.027(4) 0.066(5) -0.028(4)
C11 0.066(2) 0.085(3) 0.060(2) -0.027(2) 0.042(2) -0.019(2)
C12 0.068(3) 0.109(4) 0.071(3) -0.006(2) 0.038(2) 0.008(2)
Co 0.0418(3) 0.0342(3) 0.0499(4) 0.000 0.0214(3) 0.000
O1 0.064(2) 0.0364(17) 0.061(2) 0.000 0.0140(17) 0.000
N1 0.0465(15) 0.0398(14) 0.0525(17) -0.0022(12) 0.0210(13) -0.0024(12)
N2 0.0470(15) 0.0579(18) 0.064(2) 0.0012(14) 0.0115(15) -0.0071(16)
N3 0.0456(15) 0.0509(17) 0.0543(17) 0.0027(12) 0.0226(13) -0.0004(14)
N4 0.063(2) 0.098(3) 0.068(2) 0.0030(19) 0.0432(18) 0.012(2)
N5 0.059(2) 0.034(2) 0.069(3) 0.000 0.032(2) 0.000
N6 0.077(3) 0.0363(17) 0.098(3) 0.0056(15) 0.041(2) 0.0128(16)
C1 0.070(2) 0.057(2) 0.051(2) -0.0063(19) 0.020(2) -0.0038(18)
C2 0.054(2) 0.0477(19) 0.054(2) -0.0122(15) 0.0207(18) -0.0046(16)
C3 0.0481(19) 0.055(2) 0.062(2) -0.0001(16) 0.0250(18) -0.0003(18)
C4 0.056(2) 0.056(2) 0.086(3) 0.0022(18) 0.032(2) -0.010(2)
C5 0.063(2) 0.086(3) 0.078(3) 0.016(2) 0.032(2) -0.010(2)
C6 0.071(2) 0.062(2) 0.083(3) 0.0051(19) 0.043(2) 0.015(2)
C7 0.072(2) 0.046(2) 0.071(3) -0.0022(18) 0.027(2) 0.0065(19)
C8 0.077(3) 0.0363(17) 0.098(3) 0.0056(15) 0.041(2) 0.0128(16)

loop_
_atom_type_symbol
_atom_type_description
_atom_type_scat_dispersion_real
_atom_type_scat_dispersion_imag
_atom_type_scat_source
C C 0.0033 0.0000 'International Tables Vol C Tables 4.2.6.8 and 6.1.1.4'
H H 0.0000 0.0000 'International Tables Vol C Tables 4.2.6.8 and 6.1.1.4'
Br Br -0.2901 0.0000 'International Tables Vol C Tables 4.2.6.8 and 6.1.1.4'
Co Co 0.3494 0.0000 'International Tables Vol C Tables 4.2.6.8 and 6.1.1.4'
N N 0.0061 0.0000 'International Tables Vol C Tables 4.2.6.8 and 6.1.1.4'
O O 0.0106 0.0000 'International Tables Vol C Tables 4.2.6.8 and 6.1.1.4'

loop_
_geom_angle_atom_site_label_1
_geom_angle_atom_site_label_2
_geom_angle_atom_site_label_3
_geom_angle_site_symmetry_1
_geom_angle_site_symmetry_3
_geom_angle
O2A C11 O3B . . 108.0(12)
O2A C11 O3A . . 124.6(9)
O3B C11 O3A . . 38.3(4)
O2A C11 O2B . . 18.0(15)
O3B C11 O2B . . 118.4(12)
O3A C11 O2B . . 142.1(10)
O2A C11 C12 . . 128.8(11)
O3B C11 C12 . . 121.7(5)
O3A C11 C12 . . 103.0(5)
O2B C11 C12 . . 113.9(10)
C12 C12 C11 5_567 . 118.6(5)
C12 C12 Br 5_567 . 109.4(4)
C11 C12 Br . . 107.5(3)
C12 C12 H12 5_567 . 106.9
C11 C12 H12 . . 106.9
Br C12 H12 . . 106.9
N1 Co N1 . 2_656 176.08(14)
N1 Co O1 . . 88.04(7)
N1 Co O1 2_656 . 88.04(7)
N1 Co N3 . 2_656 90.49(10)
N1 Co N3 2_656 2_656 89.25(10)
O1 Co N3 . 2_656 86.23(8)
N1 Co N3 . . 89.25(10)
N1 Co N3 2_656 . 90.49(10)
O1 Co N3 . . 86.23(7)
N3 Co N3 2_656 . 172.47(15)
N1 Co N5 . . 91.96(7)
N1 Co N5 2_656 . 91.96(7)
O1 Co N5 . . 180.0
N3 Co N5 2_656 . 93.77(7)
N3 Co N5 . . 93.77(7)
Co O1 H1A . . 130.5
C3 N1 C2 . . 103.7(3)
C3 N1 Co . . 127.7(2)
C2 N1 Co . . 128.6(2)
C3 N2 C1 . . 107.1(3)
C3 N2 H2A . . 126.5
C1 N2 H2A . . 126.5
C6 N3 C4 . . 104.8(3)
C6 N3 Co . . 130.5(2)
C4 N3 Co . . 124.6(2)
C5 N4 C6 . . 107.6(3)
C5 N4 H4A . . 126.2
C6 N4 H4A . . 126.2
C7 N5 C7 2_656 . 104.7(4)
C7 N5 Co 2_656 . 127.7(2)
C7 N5 Co . . 127.7(2)
C7 N6 C8 . 2_656 106.0(2)
C7 N6 N6 . 2_656 106.0(2)
C7 N6 H6A . . 129.6(4)
C8 N6 H6A 2_656 . 124.4(2)
N6 N6 H6A 2_656 . 124.4(2)
C7 N6 H8 . . 129.8(4)
C8 N6 H8 2_656 . 124.1(2)
N6 N6 H8 2_656 . 124.1(2)
C2 C1 N2 . . 106.2(3)
C2 C1 H1 . . 126.9
N2 C1 H1 . . 126.9
C1 C2 N1 . . 110.2(3)
C1 C2 H2 . . 124.9
N1 C2 H2 . . 124.9
N2 C3 N1 . . 112.8(3)
N2 C3 H3 . . 123.6
N1 C3 H3 . . 123.6
C5 C4 N3 . . 109.7(4)
C5 C4 H4 . . 125.2
N3 C4 H4 . . 125.2
N4 C5 C4 . . 106.7(3)
N4 C5 H5 . . 126.7
C4 C5 H5 . . 126.7
N3 C6 N4 . . 111.2(4)
N3 C6 H6 . . 124.4
N4 C6 H6 . . 124.4
N6 C7 N5 . . 111.6(4)
N6 C7 H7 . . 123.4
N5 C7 H7 . . 124.9

loop_
_geom_bond_atom_site_label_1
_geom_bond_atom_site_label_2
_geom_bond_site_symmetry_2
_geom_bond_distance
_geom_bond_publ_flag
Br C12 . 1.978(4) ?
O2A C11 . 1.16(3) ?
O3A C11 . 1.335(9) ?
O2B C11 . 1.34(3) ?
O3B C11 . 1.246(8) ?
C11 C12 . 1.525(5) ?
C12 C12 5_567 1.404(8) ?
C12 H12 . 0.9800 ?
Co N1 . 2.133(3) y
Co N1 2_656 2.133(3) ?
Co O1 . 2.157(3) y
Co N3 2_656 2.164(3) ?
Co N3 . 2.164(3) y
Co N5 . 2.190(4) y
O1 H1A . 0.846 ?
N1 C3 . 1.327(4) ?
N1 C2 . 1.380(4) ?
N2 C3 . 1.320(4) ?
N2 C1 . 1.364(5) ?
N2 H2A . 0.8600 ?
N3 C6 . 1.307(4) ?
N3 C4 . 1.374(4) ?
N4 C5 . 1.332(5) ?
N4 C6 . 1.348(5) ?
N4 H4A . 0.8600 ?
N5 C7 2_656 1.345(4) ?
N5 C7 . 1.345(4) ?
N6 C7 . 1.341(5) ?
N6 C8 2_656 1.390(8) ?
N6 N6 2_656 1.390(8) ?
N6 H6A . 0.849 ?
N6 H8 . 0.917(3) ?
C1 C2 . 1.348(5) ?
C1 H1 . 0.9300 ?
C2 H2 . 0.9300 ?
C3 H3 . 0.9300 ?
C4 C5 . 1.346(5) ?
C4 H4 . 0.9300 ?
C5 H5 . 0.9300 ?
C6 H6 . 0.9300 ?
C7 H7 . 0.927 ?

loop_
_geom_hbond_atom_site_label_D
_geom_hbond_atom_site_label_H
_geom_hbond_atom_site_label_A
_geom_hbond_site_symmetry_A
_geom_hbond_distance_DH
_geom_hbond_distance_HA
_geom_hbond_distance_DA
_geom_hbond_angle_DHA
_geom_hbond_publ_flag
O1 H1A O2A 3_555 0.85 1.97 2.80(2) 166 y
O1 H1A O2B 3_555 0.85 1.84 2.67(2) 166 y
N2 H2A O2A 6_565 0.86 1.93 2.74(3) 157 y
N2 H2A O2B 6_565 0.86 1.91 2.73(3) 157 y
N4 H4A O3A . 0.86 2.23 2.903(10) 135 y
N4 H4A O3B . 0.86 1.88 2.670(11) 152 y
N6 H6A O3A 3_545 0.85 2.11 2.956(8) 171 y
C8 H8 O3A 3_545 0.92 2.05 2.956(8) 170 y
